data_7121091
loop_
_publ_author_name
'Wang, Wenjing'
'Wang, Xiaoqiang'
'Cao, Jin'
'Liu, Jun'
'Qi, Bin'
'Zhou, Xiaohai'
'Zhang, Shuai'
'Gabel, Detlef'
'Nau, Werner M.'
'Assaf, Khaleel I.'
'Zhang, Haibo'

_publ_section_title
;
 The chaotropic effect as an orthogonal assembly motif for
 multi-responsive dodecaborate-cucurbituril supramolecular networks.
;
_journal_issue 17
_journal_name_full 'Chemical communications (Cambridge, England)'
_journal_page_first 2098
_journal_page_last 2101
_journal_paper_doi 10.1039/c7cc08078f
_journal_volume 54
_journal_year 2018
_chemical_formula_sum 'C42 H54 B12 Cl12 N28 Na2 O20'
_chemical_formula_weight 1872.23
_chemical_name_systematic CB7_B12Cl12
_space_group_crystal_system monoclinic
_space_group_IT_number 15
_space_group_name_Hall '-C 2yc'
_space_group_name_H-M_alt 'C 1 2/c 1'
_symmetry_space_group_name_Hall '-C 2yc'
_symmetry_space_group_name_H-M 'C 1 2/c 1'
_atom_sites_solution_hydrogens geom
_audit_creation_method SHELXL-2016/6
_audit_update_record
;
2017-12-16 deposited with the CCDC.
2018-01-03 downloaded from the CCDC.
;
_cell_angle_alpha 90
_cell_angle_beta 90.792(2)
_cell_angle_gamma 90
_cell_formula_units_Z 4
_cell_length_a 18.2093(6)
_cell_length_b 17.9662(5)
_cell_length_c 27.6070(9)
_cell_measurement_reflns_used 9956
_cell_measurement_temperature 100(2)
_cell_measurement_theta_max 22.2
_cell_measurement_theta_min 2.66
_cell_volume 9030.8(5)
_computing_cell_refinement 'Bruker SAINT'
_computing_data_collection 'Bruker APEX2'
_computing_data_reduction 'Bruker SAINT'
_computing_molecular_graphics 'Bruker SHELXTL'
_computing_publication_material 'Bruker SHELXTL'
_computing_structure_refinement 'SHELXL-2016/6 (Sheldrick, 2016)'
_diffrn_ambient_temperature 100(2)
_diffrn_measured_fraction_theta_full 0.997
_diffrn_measured_fraction_theta_max 0.997
_diffrn_measurement_device_type 'Bruker APEX-II CCD'
_diffrn_measurement_method '\f and \w scans'
_diffrn_radiation_type MoK\a
_diffrn_radiation_wavelength 0.71073
_diffrn_reflns_av_R_equivalents 0.0992
_diffrn_reflns_av_unetI/netI 0.0494
_diffrn_reflns_Laue_measured_fraction_full 0.997
_diffrn_reflns_Laue_measured_fraction_max 0.997
_diffrn_reflns_limit_h_max 21
_diffrn_reflns_limit_h_min -21
_diffrn_reflns_limit_k_max 21
_diffrn_reflns_limit_k_min -21
_diffrn_reflns_limit_l_max 32
_diffrn_reflns_limit_l_min -32
_diffrn_reflns_number 109409
_diffrn_reflns_point_group_measured_fraction_full 0.997
_diffrn_reflns_point_group_measured_fraction_max 0.997
_diffrn_reflns_theta_full 24.712
_diffrn_reflns_theta_max 24.712
_diffrn_reflns_theta_min 3.499
_diffrn_source 'sealed tube'
_exptl_absorpt_coefficient_mu 0.450
_exptl_absorpt_correction_T_max 0.973
_exptl_absorpt_correction_T_min 0.943
_exptl_absorpt_correction_type multi-scan
_exptl_crystal_colour colorless
_exptl_crystal_density_diffrn 1.377
_exptl_crystal_description block
_exptl_crystal_F_000 3792
_exptl_crystal_size_max 0.130
_exptl_crystal_size_mid 0.120
_exptl_crystal_size_min 0.060
_refine_diff_density_max 2.820
_refine_diff_density_min -0.574
_refine_diff_density_rms 0.175
_refine_ls_extinction_method none
_refine_ls_goodness_of_fit_ref 1.004
_refine_ls_hydrogen_treatment constr
_refine_ls_matrix_type full
_refine_ls_number_parameters 604
_refine_ls_number_reflns 7672
_refine_ls_number_restraints 210
_refine_ls_restrained_S_all 1.003
_refine_ls_R_factor_all 0.1509
_refine_ls_R_factor_gt 0.1119
_refine_ls_shift/su_max 0.000
_refine_ls_shift/su_mean 0.000
_refine_ls_structure_factor_coef Fsqd
_refine_ls_weighting_details 'w=1/[\s^2^(Fo^2^)+(0.0100P)^2^+400.0000P] where P=(Fo^2^+2Fc^2^)/3'
_refine_ls_weighting_scheme calc
_refine_ls_wR_factor_gt 0.2674
_refine_ls_wR_factor_ref 0.2795
_reflns_Friedel_coverage 0.000
_reflns_number_gt 5233
_reflns_number_total 7672
_reflns_threshold_expression 'I > 2\s(I)'
_cod_data_source_file c7cc08078f2.cif
_cod_data_source_block try
_cod_depositor_comments
;
Adding full bibliography for 7121089--7121091.cif.

2023-11-22
Z value and formula fixed to values more according to usual
chemical conventions.                 miguel
;
_cod_original_formula_sum 'C168 H216 B48 Cl48 N112 Na8 O80'
_cod_original_formula_weight 7488.92
_cod_original_formula_units_Z 1
_cod_database_code 7121091
_shelx_shelxl_version_number 2016/6
_shelx_space_group_comment
;
The symmetry employed for this shelxl refinement is uniquely defined
by the following loop, which should always be used as a source of
symmetry information in preference to the above space-group names.
They are only intended as comments.
;
_shelx_estimated_absorpt_t_min 0.944
_shelx_estimated_absorpt_t_max 0.973

loop_
_space_group_symop_operation_xyz
'x, y, z'
'-x, y, -z+1/2'
'x+1/2, y+1/2, z'
'-x+1/2, y+1/2, -z+1/2'
'-x, -y, -z'
'x, -y, z-1/2'
'-x+1/2, -y+1/2, -z'
'x+1/2, -y+1/2, z-1/2'

loop_
_atom_site_label
_atom_site_type_symbol
_atom_site_fract_x
_atom_site_fract_y
_atom_site_fract_z
_atom_site_U_iso_or_equiv
_atom_site_adp_type
_atom_site_occupancy
_atom_site_site_symmetry_order
_atom_site_calc_flag
_atom_site_refinement_flags_posn
_atom_site_refinement_flags_adp
_atom_site_refinement_flags_occupancy
B1 B 0.0254(5) 0.5542(5) 0.4525(4) 0.028(2) Uani 1 1 d . . .
B2 B 0.0859(5) 0.5345(6) 0.5023(4) 0.031(2) Uani 1 1 d . . .
B3 B -0.0087(5) 0.4077(5) 0.4887(4) 0.029(2) Uani 1 1 d . . .
B4 B -0.0333(5) 0.4762(6) 0.4446(4) 0.029(2) Uani 1 1 d . . .
B5 B 0.0653(5) 0.4441(6) 0.5242(4) 0.029(2) Uani 1 1 d . . .
B6 B 0.0605(5) 0.4623(5) 0.4608(4) 0.028(2) Uani 1 1 d . . .
C1 C 0.7863(6) -0.1818(7) 0.3448(4) 0.059(3) Uani 1 1 d . . .
H1A H 0.769199 -0.218531 0.368935 0.070 Uiso 1 1 calc R U .
H1B H 0.746501 -0.175659 0.320321 0.070 Uiso 1 1 calc R U .
C2 C 0.8461(5) 0.2918(6) 0.2916(4) 0.049(3) Uani 1 1 d . . .
H2A H 0.801803 0.286230 0.270654 0.059 Uiso 1 1 calc R U .
H2B H 0.843411 0.341138 0.307377 0.059 Uiso 1 1 calc R U .
C3 C 0.9452(6) -0.1879(6) 0.4207(4) 0.055(3) Uani 1 1 d . . .
H3A H 0.993138 -0.182851 0.437735 0.065 Uiso 1 1 calc R U .
H3B H 0.914583 -0.222261 0.439878 0.065 Uiso 1 1 calc R U .
C4 C 0.9154(6) 0.0768(6) 0.4554(4) 0.050(3) Uani 1 1 d . . .
H4A H 0.964771 0.073456 0.470681 0.060 Uiso 1 1 calc R U .
H4B H 0.879984 0.089169 0.481129 0.060 Uiso 1 1 calc R U .
C5 C 0.9774(6) 0.1646(6) 0.4010(4) 0.048(3) Uani 1 1 d . . .
C6 C 0.7702(5) -0.0457(7) 0.3528(4) 0.052(3) Uani 1 1 d . . .
C7 C 0.9459(6) -0.2936(6) 0.3039(4) 0.050(3) Uani 1 1 d . . .
H7A H 0.943479 -0.349228 0.303949 0.060 Uiso 1 1 calc R U .
C8 C 0.8836(5) 0.2416(6) 0.3736(4) 0.047(3) Uani 1 1 d . . .
H8A H 0.875211 0.291062 0.389225 0.057 Uiso 1 1 calc R U .
C9 C 1.0247(6) -0.2264(5) 0.3542(4) 0.051(3) Uani 1 1 d . . .
C10 C 0.7521(5) 0.0817(7) 0.3825(4) 0.050(3) Uani 1 1 d . . .
H10A H 0.730091 0.094551 0.413989 0.060 Uiso 1 1 calc R U .
H10B H 0.712163 0.080682 0.357831 0.060 Uiso 1 1 calc R U .
C11 C 0.9015(6) -0.2594(6) 0.3462(4) 0.052(3) Uani 1 1 d . . .
H11A H 0.876389 -0.298440 0.365726 0.063 Uiso 1 1 calc R U .
C12 C 0.9177(6) -0.2935(6) 0.2125(4) 0.055(3) Uani 1 1 d . . .
H12A H 0.920555 -0.348421 0.215019 0.067 Uiso 1 1 calc R U .
H12B H 0.872978 -0.281119 0.193408 0.067 Uiso 1 1 calc R U .
C13 C 0.8552(5) -0.2155(5) 0.2725(4) 0.043(3) Uani 1 1 d . . .
C14 C 1.0163(6) 0.2758(6) 0.3571(4) 0.051(3) Uani 1 1 d . . .
H14A H 1.003065 0.326135 0.368819 0.061 Uiso 1 1 calc R U .
H14B H 1.063578 0.261844 0.372697 0.061 Uiso 1 1 calc R U .
C15 C 0.8309(5) -0.1038(7) 0.4170(4) 0.052(3) Uani 1 1 d . . .
H15A H 0.805151 -0.135622 0.441179 0.063 Uiso 1 1 calc R U .
C16 C 1.0922(5) 0.2646(5) 0.2849(4) 0.044(3) Uani 1 1 d . . .
C17 C 0.9784(5) 0.3233(5) 0.2746(4) 0.046(3) Uani 1 1 d . . .
H17A H 0.972041 0.374836 0.287649 0.055 Uiso 1 1 calc R U .
C18 C 0.7986(5) 0.1758(5) 0.3263(4) 0.038(2) Uani 1 1 d . . .
C19 C 0.8513(5) 0.1772(6) 0.4040(4) 0.049(3) Uani 1 1 d . . .
H19A H 0.822834 0.196491 0.432116 0.059 Uiso 1 1 calc R U .
C20 C 0.9458(5) -0.0511(6) 0.4322(3) 0.037(2) Uani 1 1 d . . .
C21 C 0.8216(5) -0.0197(6) 0.4285(4) 0.047(3) Uani 1 1 d . . .
H21A H 0.792086 -0.011649 0.458322 0.057 Uiso 1 1 calc R U .
Cl1 Cl 0.12511(12) 0.42156(13) 0.42004(8) 0.0374(5) Uani 1 1 d . . .
Cl2 Cl 0.13611(13) 0.38521(14) 0.54936(9) 0.0412(6) Uani 1 1 d . . .
Cl3 Cl -0.07101(14) 0.45498(14) 0.38576(9) 0.0437(6) Uani 1 1 d . . .
Cl4 Cl -0.01806(14) 0.30927(12) 0.47842(9) 0.0401(6) Uani 1 1 d . . .
Cl5 Cl 0.17741(13) 0.57226(15) 0.50641(9) 0.0457(6) Uani 1 1 d . . .
Cl6 Cl 0.05280(13) 0.61100(13) 0.40275(8) 0.0398(6) Uani 1 1 d . . .
N1 N 0.7846(4) 0.0084(6) 0.3860(3) 0.050(2) Uani 1 1 d . . .
N2 N 0.7979(4) -0.1105(6) 0.3693(3) 0.051(2) Uani 1 1 d . . .
N3 N 0.8449(4) 0.2356(4) 0.3281(3) 0.044(2) Uani 1 1 d . . .
N4 N 0.9092(4) 0.2898(5) 0.2619(3) 0.046(2) Uani 1 1 d . . .
N5 N 0.9152(5) 0.1360(5) 0.4200(3) 0.047(2) Uani 1 1 d . . .
N6 N 0.9603(4) 0.2236(5) 0.3721(3) 0.044(2) Uani 1 1 d . . .
N7 N 1.0257(5) 0.2787(5) 0.3057(3) 0.045(2) Uani 1 1 d . . .
N8 N 0.8962(4) 0.0053(5) 0.4349(3) 0.042(2) Uani 1 1 d . . .
N9 N 0.9809(5) -0.2671(5) 0.1869(3) 0.048(2) Uani 1 1 d . . .
N10 N 0.9093(4) -0.1146(5) 0.4192(3) 0.047(2) Uani 1 1 d . . .
N11 N 0.8499(4) -0.2118(5) 0.3212(3) 0.047(2) Uani 1 1 d . . .
N12 N 0.9571(5) -0.2202(5) 0.3742(3) 0.051(2) Uani 1 1 d . . .
N13 N 0.9105(5) -0.2623(4) 0.2616(3) 0.047(2) Uani 1 1 d . . .
N14 N 0.8044(4) 0.1387(5) 0.3697(3) 0.042(2) Uani 1 1 d . . .
Na1 Na 1.1333(8) -0.0902(9) 0.4049(5) 0.045(3) Uani 0.25 1 d . U P
Na2 Na 0.7115(10) 0.1207(9) 0.1939(6) 0.059(4) Uani 0.25 1 d . U P
Na3 Na 1.0820(8) 0.4598(10) 0.3035(7) 0.056(4) Uani 0.25 1 d . U P
Na4 Na 0.7148(9) -0.2408(9) 0.4624(7) 0.054(4) Uani 0.25 1 d . U P
O1 O 1.1440(4) 0.2345(4) 0.3052(3) 0.0517(19) Uani 1 1 d . . .
O2 O 1.0402(4) 0.1404(4) 0.4096(3) 0.055(2) Uani 1 1 d . U .
O3 O 0.7362(4) -0.0370(5) 0.3143(3) 0.055(2) Uani 1 1 d . U .
O4 O 0.7591(3) 0.1579(4) 0.2923(2) 0.0414(16) Uani 1 1 d . U .
O5 O 1.0822(4) -0.1988(4) 0.3713(3) 0.0559(19) Uani 1 1 d . U .
O6 O 0.8165(3) -0.1815(4) 0.2427(3) 0.0473(18) Uani 1 1 d . U .
O7 O 1.0122(3) -0.0460(4) 0.4391(2) 0.0386(15) Uani 1 1 d . U .
O1W O 1.1562(6) 0.0229(8) 0.4533(5) 0.044(3) Uani 0.5 1 d . U P
O2W O 1.1660(10) -0.1901(12) 0.4621(7) 0.084(5) Uani 0.5 1 d . U P
O3W O 1.2268(15) -0.1080(18) 0.3509(11) 0.056(6) Uani 0.25 1 d . U P
O4W O 1.0772(13) 0.0056(15) 0.3450(8) 0.037(5) Uani 0.25 1 d . U P
O5W O 0.6902(14) -0.0173(14) 0.2122(8) 0.039(6) Uani 0.25 1 d . U P
O6W O 1.2251(13) -0.2042(16) 0.4067(10) 0.044(6) Uani 0.25 1 d . U P
O7W O 0.8671(16) 0.9550(19) 0.7501(10) 0.057(8) Uani 0.25 1 d . U P
O8W O 0.9728(17) 0.5295(12) 0.2764(10) 0.047(6) Uani 0.25 1 d . U P
O9W O 0.7995(10) 0.1432(10) 0.1094(7) 0.082(5) Uani 0.5 1 d . U P

loop_
_atom_site_aniso_label
_atom_site_aniso_U_11
_atom_site_aniso_U_22
_atom_site_aniso_U_33
_atom_site_aniso_U_23
_atom_site_aniso_U_13
_atom_site_aniso_U_12
B1 0.027(5) 0.028(5) 0.029(5) 0.003(4) 0.006(4) -0.001(4)
B2 0.026(5) 0.033(6) 0.034(6) -0.001(4) 0.000(4) 0.001(4)
B3 0.030(5) 0.021(5) 0.037(6) 0.004(4) 0.001(4) 0.002(4)
B4 0.025(5) 0.032(5) 0.030(5) 0.002(4) -0.001(4) -0.002(4)
B5 0.022(5) 0.032(5) 0.034(6) 0.003(4) -0.002(4) -0.001(4)
B6 0.025(5) 0.025(5) 0.033(5) -0.001(4) 0.003(4) 0.002(4)
C1 0.038(6) 0.077(9) 0.062(7) 0.024(6) -0.012(5) -0.023(6)
C2 0.031(5) 0.039(6) 0.076(8) 0.004(5) -0.018(5) 0.002(4)
C3 0.054(7) 0.049(7) 0.060(7) 0.019(6) -0.020(6) -0.004(5)
C4 0.044(6) 0.065(7) 0.040(6) -0.009(5) -0.009(5) 0.011(5)
C5 0.039(6) 0.052(7) 0.052(6) -0.022(5) -0.015(5) 0.007(5)
C6 0.024(5) 0.074(8) 0.057(7) 0.025(6) -0.003(5) -0.013(5)
C7 0.051(6) 0.033(5) 0.066(7) 0.013(5) -0.034(6) -0.011(5)
C8 0.040(6) 0.048(6) 0.054(6) -0.021(5) -0.010(5) 0.010(5)
C9 0.053(7) 0.025(5) 0.073(8) 0.012(5) -0.037(6) -0.003(5)
C10 0.024(5) 0.079(8) 0.046(6) 0.016(6) 0.003(4) 0.005(5)
C11 0.052(7) 0.037(6) 0.067(7) 0.020(5) -0.028(6) -0.019(5)
C12 0.059(7) 0.031(5) 0.075(8) -0.002(5) -0.038(6) -0.004(5)
C13 0.033(5) 0.037(5) 0.058(7) 0.014(5) -0.021(5) -0.017(4)
C14 0.040(6) 0.046(6) 0.066(8) -0.019(5) -0.018(5) -0.001(5)
C15 0.031(5) 0.086(9) 0.040(6) 0.027(6) -0.005(4) -0.018(5)
C16 0.029(5) 0.028(5) 0.073(8) -0.017(5) -0.016(5) 0.001(4)
C17 0.035(6) 0.030(5) 0.071(7) -0.004(5) -0.018(5) 0.003(4)
C18 0.023(5) 0.044(6) 0.046(6) -0.002(5) -0.002(4) 0.010(4)
C19 0.038(6) 0.067(7) 0.041(6) -0.025(5) -0.006(5) 0.017(5)
C20 0.034(5) 0.053(6) 0.024(5) 0.007(4) 0.000(4) -0.004(5)
C21 0.028(5) 0.071(8) 0.043(6) 0.014(5) 0.002(4) 0.003(5)
Cl1 0.0321(12) 0.0381(12) 0.0423(13) -0.0051(10) 0.0105(10) 0.0025(10)
Cl2 0.0337(12) 0.0435(14) 0.0465(14) 0.0091(11) -0.0016(10) 0.0126(10)
Cl3 0.0461(14) 0.0467(14) 0.0382(13) -0.0071(11) -0.0064(11) 0.0031(11)
Cl4 0.0509(14) 0.0250(11) 0.0444(13) -0.0026(10) 0.0041(11) -0.0031(10)
Cl5 0.0302(12) 0.0554(16) 0.0515(15) -0.0082(12) 0.0028(10) -0.0115(11)
Cl6 0.0443(13) 0.0369(13) 0.0385(13) 0.0109(10) 0.0092(10) 0.0018(10)
N1 0.030(4) 0.075(7) 0.044(5) 0.018(5) -0.002(4) -0.013(4)
N2 0.033(5) 0.076(7) 0.043(5) 0.014(5) -0.008(4) -0.016(5)
N3 0.037(5) 0.035(5) 0.060(6) -0.003(4) -0.014(4) 0.000(4)
N4 0.032(5) 0.045(5) 0.060(6) 0.002(4) -0.012(4) -0.001(4)
N5 0.036(5) 0.060(6) 0.046(5) -0.016(4) -0.010(4) 0.009(4)
N6 0.033(4) 0.044(5) 0.053(5) -0.016(4) -0.017(4) 0.011(4)
N7 0.041(5) 0.036(5) 0.059(6) -0.013(4) -0.012(4) 0.003(4)
N8 0.029(4) 0.061(6) 0.036(4) -0.006(4) 0.000(3) 0.003(4)
N9 0.050(5) 0.032(5) 0.062(6) -0.011(4) -0.024(5) 0.006(4)
N10 0.032(4) 0.047(5) 0.059(6) 0.017(4) -0.011(4) -0.004(4)
N11 0.033(5) 0.047(5) 0.059(6) 0.018(4) -0.018(4) -0.012(4)
N12 0.048(6) 0.039(5) 0.065(6) 0.009(4) -0.027(5) -0.005(4)
N13 0.053(5) 0.031(4) 0.058(6) 0.010(4) -0.027(4) -0.004(4)
N14 0.028(4) 0.062(6) 0.037(5) -0.001(4) 0.000(3) 0.006(4)
Na1 0.041(7) 0.050(7) 0.043(7) -0.017(6) 0.008(6) -0.013(6)
Na2 0.062(7) 0.051(7) 0.062(7) -0.029(6) -0.040(6) 0.035(6)
Na3 0.027(8) 0.063(10) 0.078(11) -0.015(9) -0.023(8) -0.005(7)
Na4 0.040(7) 0.038(7) 0.083(8) 0.006(7) 0.021(6) 0.017(6)
O1 0.036(4) 0.053(4) 0.066(5) -0.015(4) -0.023(4) 0.007(3)
O2 0.039(4) 0.055(5) 0.069(5) -0.007(4) -0.021(4) 0.007(3)
O3 0.034(4) 0.082(5) 0.050(4) 0.019(4) -0.010(3) -0.003(4)
O4 0.027(3) 0.052(4) 0.045(4) -0.001(3) -0.009(3) 0.000(3)
O5 0.047(4) 0.046(4) 0.074(5) -0.005(4) -0.029(4) 0.000(3)
O6 0.031(4) 0.048(4) 0.062(5) 0.013(4) -0.020(3) -0.011(3)
O7 0.030(3) 0.051(4) 0.034(3) 0.002(3) -0.009(3) 0.001(3)
O1W 0.023(6) 0.067(9) 0.042(7) 0.010(6) -0.017(5) -0.015(6)
O2W 0.069(9) 0.106(11) 0.076(10) -0.025(9) -0.008(8) -0.015(9)
O3W 0.044(12) 0.069(14) 0.056(13) -0.015(12) 0.035(11) -0.013(12)
O4W 0.034(10) 0.058(12) 0.020(10) -0.021(9) 0.019(9) -0.007(10)
O5W 0.051(14) 0.047(14) 0.019(11) -0.007(10) -0.020(10) 0.005(12)
O6W 0.022(10) 0.060(12) 0.050(11) -0.016(10) -0.019(9) 0.016(9)
O7W 0.047(13) 0.085(16) 0.040(13) 0.012(12) 0.010(11) -0.038(13)
O8W 0.079(15) 0.009(10) 0.054(14) -0.011(10) 0.006(12) -0.005(11)
O9W 0.061(7) 0.067(8) 0.117(9) -0.022(7) -0.039(7) -0.003(6)

loop_
_atom_type_symbol
_atom_type_description
_atom_type_scat_dispersion_real
_atom_type_scat_dispersion_imag
_atom_type_scat_source
C C 0.0033 0.0016 'International Tables Vol C Tables 4.2.6.8 and 6.1.1.4'
H H 0.0000 0.0000 'International Tables Vol C Tables 4.2.6.8 and 6.1.1.4'
B B 0.0013 0.0007 'International Tables Vol C Tables 4.2.6.8 and 6.1.1.4'
N N 0.0061 0.0033 'International Tables Vol C Tables 4.2.6.8 and 6.1.1.4'
O O 0.0106 0.0060 'International Tables Vol C Tables 4.2.6.8 and 6.1.1.4'
Na Na 0.0362 0.0249 'International Tables Vol C Tables 4.2.6.8 and 6.1.1.4'
Cl Cl 0.1484 0.1585 'International Tables Vol C Tables 4.2.6.8 and 6.1.1.4'

loop_
_geom_angle_atom_site_label_1
_geom_angle_atom_site_label_2
_geom_angle_atom_site_label_3
_geom_angle
_geom_angle_site_symmetry_1
_geom_angle_site_symmetry_3
B4 B1 B5 59.8(6) . 5_566
B4 B1 B6 59.9(5) . .
B5 B1 B6 107.6(7) 5_566 .
B4 B1 B2 107.5(7) . .
B5 B1 B2 106.9(7) 5_566 .
B6 B1 B2 60.1(5) . .
B4 B1 Cl6 122.1(6) . .
B5 B1 Cl6 122.5(6) 5_566 .
B6 B1 Cl6 121.6(6) . .
B2 B1 Cl6 122.0(6) . .
B4 B1 B3 107.6(7) . 5_566
B5 B1 B3 59.8(5) 5_566 5_566
B6 B1 B3 107.6(7) . 5_566
B2 B1 B3 59.3(5) . 5_566
Cl6 B1 B3 122.1(6) . 5_566
B3 B2 B4 60.5(6) 5_566 5_566
B3 B2 B5 108.5(7) 5_566 .
B4 B2 B5 60.0(6) 5_566 .
B3 B2 B1 60.5(6) 5_566 .
B4 B2 B1 108.8(7) 5_566 .
B5 B2 B1 108.3(7) . .
B3 B2 B6 108.5(7) 5_566 .
B4 B2 B6 108.3(7) 5_566 .
B5 B2 B6 60.1(6) . .
B1 B2 B6 59.9(5) . .
B3 B2 Cl5 120.5(7) 5_566 .
B4 B2 Cl5 120.0(7) 5_566 .
B5 B2 Cl5 121.5(6) . .
B1 B2 Cl5 122.2(7) . .
B6 B2 Cl5 123.0(7) . .
B2 B3 B5 107.7(7) 5_566 .
B2 B3 B6 107.8(7) 5_566 .
B5 B3 B6 60.1(6) . .
B2 B3 B4 59.9(5) 5_566 .
B5 B3 B4 107.7(7) . .
B6 B3 B4 59.8(5) . .
B2 B3 B1 60.2(6) 5_566 5_566
B5 B3 B1 59.8(5) . 5_566
B6 B3 B1 108.2(7) . 5_566
B4 B3 B1 108.1(7) . 5_566
B2 B3 Cl4 121.7(7) 5_566 .
B5 B3 Cl4 121.2(6) . .
B6 B3 Cl4 122.7(6) . .
B4 B3 Cl4 123.2(7) . .
B1 B3 Cl4 120.1(6) 5_566 .
B2 B4 B5 60.1(6) 5_566 5_566
B2 B4 B1 108.4(7) 5_566 .
B5 B4 B1 60.2(5) 5_566 .
B2 B4 B6 107.9(7) 5_566 .
B5 B4 B6 108.2(7) 5_566 .
B1 B4 B6 60.3(5) . .
B2 B4 B3 59.7(6) 5_566 .
B5 B4 B3 107.9(7) 5_566 .
B1 B4 B3 108.5(7) . .
B6 B4 B3 60.0(5) . .
B2 B4 Cl3 121.3(6) 5_566 .
B5 B4 Cl3 119.0(6) 5_566 .
B1 B4 Cl3 120.0(6) . .
B6 B4 Cl3 123.5(7) . .
B3 B4 Cl3 124.1(7) . .
B4 B5 B2 59.9(6) 5_566 .
B4 B5 B3 108.2(7) 5_566 .
B2 B5 B3 108.1(7) . .
B4 B5 B1 59.9(5) 5_566 5_566
B2 B5 B1 108.0(7) . 5_566
B3 B5 B1 60.4(5) . 5_566
B4 B5 B6 108.4(7) 5_566 .
B2 B5 B6 60.3(6) . .
B3 B5 B6 60.0(5) . .
B1 B5 B6 108.6(7) 5_566 .
B4 B5 Cl2 121.8(6) 5_566 .
B2 B5 Cl2 121.0(6) . .
B3 B5 Cl2 121.9(7) . .
B1 B5 Cl2 122.3(7) 5_566 .
B6 B5 Cl2 120.8(6) . .
B4 B6 B3 60.1(5) . .
B4 B6 B5 107.8(7) . .
B3 B6 B5 59.9(5) . .
B4 B6 B1 59.8(5) . .
B3 B6 B1 108.1(6) . .
B5 B6 B1 108.0(7) . .
B4 B6 B2 107.4(7) . .
B3 B6 B2 107.5(7) . .
B5 B6 B2 59.6(6) . .
B1 B6 B2 60.0(5) . .
B4 B6 Cl1 122.4(6) . .
B3 B6 Cl1 121.3(6) . .
B5 B6 Cl1 121.2(6) . .
B1 B6 Cl1 122.3(6) . .
B2 B6 Cl1 122.2(6) . .
N11 C1 N2 115.1(8) . .
N4 C2 N3 114.2(8) . .
N12 C3 N10 114.3(9) . .
N8 C4 N5 112.9(8) . .
O2 C5 N5 124.4(11) . .
O2 C5 N6 126.0(11) . .
N5 C5 N6 109.6(9) . .
O3 C6 N2 125.7(12) . .
O3 C6 N1 125.5(11) . .
N2 C6 N1 108.8(9) . .
N9 C7 N13 114.6(9) 2_755 .
N9 C7 C11 103.2(8) 2_755 .
N13 C7 C11 102.9(9) . .
N6 C8 N3 115.0(9) . .
N6 C8 C19 103.0(8) . .
N3 C8 C19 103.4(8) . .
O5 C9 N9 125.8(12) . 2_755
O5 C9 N12 125.1(11) . .
N9 C9 N12 109.1(9) 2_755 .
N1 C10 N14 113.1(8) . .
N11 C11 N12 114.4(8) . .
N11 C11 C7 102.6(9) . .
N12 C11 C7 103.2(9) . .
N9 C12 N13 114.0(8) . .
O6 C13 N13 125.4(11) . .
O6 C13 N11 126.0(11) . .
N13 C13 N11 108.6(8) . .
N7 C14 N6 113.5(8) . .
N10 C15 N2 115.2(9) . .
N10 C15 C21 103.5(8) . .
N2 C15 C21 102.8(9) . .
O1 C16 N4 125.9(10) . 2_755
O1 C16 N7 124.9(11) . .
N4 C16 N7 109.2(8) 2_755 .
N4 C17 N7 115.1(8) . .
N4 C17 C17 103.6(9) . 2_755
N7 C17 C17 102.1(8) . 2_755
O4 C18 N3 126.5(9) . .
O4 C18 N14 125.5(9) . .
N3 C18 N14 108.0(8) . .
N5 C19 N14 114.9(8) . .
N5 C19 C8 103.7(9) . .
N14 C19 C8 103.1(8) . .
O7 C20 N8 126.2(9) . .
O7 C20 N10 125.4(9) . .
N8 C20 N10 108.4(8) . .
N1 C21 N8 114.9(8) . .
N1 C21 C15 103.1(9) . .
N8 C21 C15 102.9(8) . .
C6 N1 C21 112.5(10) . .
C6 N1 C10 122.2(9) . .
C21 N1 C10 124.1(10) . .
C6 N2 C15 112.7(10) . .
C6 N2 C1 123.3(9) . .
C15 N2 C1 123.4(9) . .
C18 N3 C2 123.1(8) . .
C18 N3 C8 112.8(9) . .
C2 N3 C8 123.5(8) . .
C16 N4 C2 123.1(8) 2_755 .
C16 N4 C17 112.0(9) 2_755 .
C2 N4 C17 124.3(9) . .
C5 N5 C19 111.3(9) . .
C5 N5 C4 123.1(9) . .
C19 N5 C4 125.2(9) . .
C5 N6 C8 111.9(9) . .
C5 N6 C14 121.0(8) . .
C8 N6 C14 123.5(9) . .
C16 N7 C14 121.8(9) . .
C16 N7 C17 112.1(9) . .
C14 N7 C17 121.8(9) . .
C20 N8 C21 112.8(9) . .
C20 N8 C4 121.8(8) . .
C21 N8 C4 123.2(9) . .
C9 N9 C7 112.7(10) 2_755 2_755
C9 N9 C12 122.6(9) 2_755 .
C7 N9 C12 123.5(9) 2_755 .
C20 N10 C15 112.2(9) . .
C20 N10 C3 121.7(8) . .
C15 N10 C3 124.2(9) . .
C13 N11 C11 113.0(10) . .
C13 N11 C1 122.6(8) . .
C11 N11 C1 121.9(9) . .
C9 N12 C3 123.2(9) . .
C9 N12 C11 111.9(10) . .
C3 N12 C11 124.4(10) . .
C13 N13 C7 112.8(9) . .
C13 N13 C12 121.3(8) . .
C7 N13 C12 123.5(9) . .
C18 N14 C19 112.2(9) . .
C18 N14 C10 120.9(8) . .
C19 N14 C10 124.4(9) . .
O3W Na1 O5 85.5(9) . .
O3W Na1 O2W 98.1(11) . .
O5 Na1 O2W 74.9(6) . .
O3W Na1 O1W 110.2(10) . .
O5 Na1 O1W 164.3(8) . .
O2W Na1 O1W 102.4(7) . .
O3W Na1 O7 159.9(12) . .
O5 Na1 O7 93.7(6) . .
O2W Na1 O7 101.2(7) . .
O1W Na1 O7 71.4(5) . .
O3W Na1 O4W 88.2(11) . .
O5 Na1 O4W 98.6(8) . .
O2W Na1 O4W 170.5(9) . .
O1W Na1 O4W 82.0(8) . .
O7 Na1 O4W 72.0(7) . .
O3W Na1 O6W 55.3(11) . .
O5 Na1 O6W 67.1(7) . .
O2W Na1 O6W 43.5(8) . .
O1W Na1 O6W 121.8(9) . .
O7 Na1 O6W 142.0(9) . .
O4W Na1 O6W 140.5(10) . .
O5W Na2 O9W 112.5(9) . .
O5W Na2 O4 94.8(8) . .
O9W Na2 O4 124.2(7) . .
O8W Na3 O8W 39.7(12) . 2_755
O8W Na3 O3 145.3(10) . 3
O8W Na3 O3 115.5(9) 2_755 3
O8W Na3 Na3 38.4(7) . 2_755
O8W Na3 Na3 34.2(7) 2_755 2_755
O3 Na3 Na3 141.0(9) 3 2_755
Na4 Na4 O9W 121.7(9) 7_646 4_645
C6 O3 Na3 125.3(8) . 3_445
C18 O4 Na2 160.5(7) . .
C9 O5 Na1 143.8(8) . .
C20 O7 Na1 141.3(7) . .
O8W O8W Na3 78.0(18) 2_755 .
O8W O8W Na3 62.3(15) 2_755 2_755
Na3 O8W Na3 107.4(10) . 2_755
Na2 O9W Na4 127.8(8) . 4_655

loop_
_geom_bond_atom_site_label_1
_geom_bond_atom_site_label_2
_geom_bond_distance
_geom_bond_site_symmetry_2
B1 B4 1.775(14) .
B1 B5 1.781(13) 5_566
B1 B6 1.784(13) .
B1 B2 1.786(14) .
B1 Cl6 1.787(10) .
B1 B3 1.791(14) 5_566
B2 B3 1.769(14) 5_566
B2 B4 1.772(14) 5_566
B2 B5 1.775(14) .
B2 B6 1.787(14) .
B2 Cl5 1.801(10) .
B3 B5 1.780(14) .
B3 B6 1.781(14) .
B3 B4 1.783(13) .
B3 Cl4 1.799(10) .
B4 B5 1.774(14) 5_566
B4 B6 1.777(13) .
B4 Cl3 1.797(10) .
B5 B6 1.783(14) .
B5 Cl2 1.800(10) .
B6 Cl1 1.795(10) .
C1 N11 1.442(15) .
C1 N2 1.463(15) .
C2 N4 1.421(13) .
C2 N3 1.428(13) .
C3 N12 1.428(15) .
C3 N10 1.471(14) .
C4 N8 1.445(13) .
C4 N5 1.446(14) .
C5 O2 1.243(12) .
C5 N5 1.355(14) .
C5 N6 1.362(14) .
C6 O3 1.231(12) .
C6 N2 1.345(14) .
C6 N1 1.359(15) .
C7 N9 1.435(12) 2_755
C7 N13 1.442(12) .
C7 C11 1.554(17) .
C8 N6 1.434(12) .
C8 N3 1.437(12) .
C8 C19 1.550(16) .
C9 O5 1.246(12) .
C9 N9 1.354(14) 2_755
C9 N12 1.361(15) .
C10 N1 1.445(14) .
C10 N14 1.446(13) .
C11 N11 1.440(12) .
C11 N12 1.448(12) .
C12 N9 1.439(15) .
C12 N13 1.473(14) .
C13 O6 1.238(11) .
C13 N13 1.348(14) .
C13 N11 1.350(13) .
C14 N7 1.435(14) .
C14 N6 1.449(14) .
C15 N10 1.442(12) .
C15 N2 1.445(13) .
C15 C21 1.552(17) .
C16 O1 1.219(11) .
C16 N4 1.369(14) 2_755
C16 N7 1.370(13) .
C17 N4 1.435(12) .
C17 N7 1.449(12) .
C17 C17 1.58(2) 2_755
C18 O4 1.218(11) .
C18 N3 1.365(12) .
C18 N14 1.375(12) .
C19 N5 1.443(13) .
C19 N14 1.444(12) .
C20 O7 1.225(11) .
C20 N8 1.359(12) .
C20 N10 1.365(13) .
C21 N1 1.437(12) .
C21 N8 1.441(12) .
Na1 O3W 2.30(3) .
Na1 O5 2.347(16) .
Na1 O2W 2.46(3) .
Na1 O1W 2.47(2) .
Na1 O7 2.538(16) .
Na1 O4W 2.59(3) .
Na1 O6W 2.64(3) .
Na2 O5W 2.56(3) .
Na2 O9W 2.88(3) .
Na2 O4 2.916(17) .
Na3 O8W 2.46(3) .
Na3 O8W 2.72(3) 2_755
Na3 O3 2.819(16) 3
Na3 Na3 4.17(3) 2_755
Na4 Na4 2.45(4) 7_646
Na4 O9W 2.89(3) 4_645
O8W O8W 1.77(6) 2_755
